data_4109572
loop_
_publ_author_name
'Jungseok Heo'
'You-Moon Jeon'
'Chad A. Mirkin'

_publ_section_title
;
 Reversible Interconversion of Homochiral Triangular Macrocycles and
 Helical Coordination Polymers
;
_journal_name_full 'Journal of the American Chemical Society'
_journal_page_first 7712
_journal_page_last 7713
_journal_paper_doi 10.1021/ja0716812
_journal_volume 129
_journal_year 2007
_chemical_formula_sum 'C76 H62 Cu2 N10 O7'
_chemical_formula_weight 1354.44
_chemical_name_systematic
; 
 ? 
;
_space_group_IT_number 146
_symmetry_cell_setting rhombohedral
_symmetry_space_group_name_Hall 'R 3'
_symmetry_space_group_name_H-M 'R 3 :H'
_atom_sites_solution_hydrogens geom
_atom_sites_solution_primary direct
_atom_sites_solution_secondary difmap
_audit_creation_method SHELXL-97
_cell_angle_alpha 90.00
_cell_angle_beta 90.00
_cell_angle_gamma 120.00
_cell_formula_units_Z 9
_cell_length_a 27.7103(10)
_cell_length_b 27.7103(10)
_cell_length_c 24.1747(17)
_cell_measurement_reflns_used 6868
_cell_measurement_temperature 153(2)
_cell_measurement_theta_max 25.93
_cell_measurement_theta_min 2.39
_cell_volume 16075.9(14)
_computing_cell_refinement 'Bruker SMART'
_computing_data_collection 'Bruker SMART'
_computing_data_reduction 'Bruker SAINT'
_computing_molecular_graphics 'Bruker SHELXTL'
_computing_publication_material 'Bruker SHELXTL'
_computing_structure_refinement 'Bruker SHELXTL'
_computing_structure_solution 'Bruker SHELXTL'
_diffrn_ambient_temperature 153(2)
_diffrn_measured_fraction_theta_full 0.940
_diffrn_measured_fraction_theta_max 0.940
_diffrn_measurement_device_type 'CCD area detector'
_diffrn_measurement_method 'phi and omega scans'
_diffrn_radiation_monochromator graphite
_diffrn_radiation_source 'fine-focus sealed tube'
_diffrn_radiation_type MoK\a
_diffrn_radiation_wavelength 0.71073
_diffrn_reflns_av_R_equivalents 0.0674
_diffrn_reflns_av_sigmaI/netI 0.0924
_diffrn_reflns_limit_h_max 35
_diffrn_reflns_limit_h_min -35
_diffrn_reflns_limit_k_max 36
_diffrn_reflns_limit_k_min -36
_diffrn_reflns_limit_l_max 30
_diffrn_reflns_limit_l_min -30
_diffrn_reflns_number 48608
_diffrn_reflns_theta_full 28.46
_diffrn_reflns_theta_max 28.46
_diffrn_reflns_theta_min 1.20
_exptl_absorpt_coefficient_mu 0.655
_exptl_absorpt_correction_type none
_exptl_crystal_colour green
_exptl_crystal_density_diffrn 1.259
_exptl_crystal_density_meas 0
_exptl_crystal_description cubic
_exptl_crystal_F_000 6318
_refine_diff_density_max 0.971
_refine_diff_density_min -0.636
_refine_diff_density_rms 0.144
_refine_ls_abs_structure_details 'Flack H D (1983), Acta Cryst. A39, 876-881'
_refine_ls_abs_structure_Flack -0.019(16)
_refine_ls_extinction_coef 0.00033(5)
_refine_ls_extinction_expression Fc^*^=kFc[1+0.001xFc^2^\l^3^/sin(2\q)]^-1/4^
_refine_ls_extinction_method SHELXL
_refine_ls_goodness_of_fit_ref 0.840
_refine_ls_hydrogen_treatment mixed
_refine_ls_matrix_type full
_refine_ls_number_parameters 857
_refine_ls_number_reflns 16365
_refine_ls_number_restraints 1
_refine_ls_restrained_S_all 0.840
_refine_ls_R_factor_all 0.1331
_refine_ls_R_factor_gt 0.0728
_refine_ls_shift/su_max 0.099
_refine_ls_shift/su_mean 0.004
_refine_ls_structure_factor_coef Fsqd
_refine_ls_weighting_details 'calc w=1/[\s^2^(Fo^2^)+(0.1822P)^2^+0.0000P] where P=(Fo^2^+2Fc^2^)/3'
_refine_ls_weighting_scheme calc
_refine_ls_wR_factor_gt 0.1912
_refine_ls_wR_factor_ref 0.2358
_reflns_number_gt 9397
_reflns_number_total 16365
_reflns_threshold_expression >2sigma(I)
_cod_data_source_file ja0716812si20070309_034847.cif
_cod_data_source_block s29
_cod_original_sg_symbol_H-M 'R 3'
_cod_database_code 4109572

loop_
_symmetry_equiv_pos_as_xyz
'x, y, z'
'-y, x-y, z'
'-x+y, -x, z'
'x+2/3, y+1/3, z+1/3'
'-y+2/3, x-y+1/3, z+1/3'
'-x+y+2/3, -x+1/3, z+1/3'
'x+1/3, y+2/3, z+2/3'
'-y+1/3, x-y+2/3, z+2/3'
'-x+y+1/3, -x+2/3, z+2/3'

loop_
_atom_site_label
_atom_site_type_symbol
_atom_site_fract_x
_atom_site_fract_y
_atom_site_fract_z
_atom_site_U_iso_or_equiv
_atom_site_adp_type
_atom_site_occupancy
_atom_site_symmetry_multiplicity
_atom_site_calc_flag
_atom_site_refinement_flags
Cu1 Cu 0.77030(3) 0.72207(3) 0.68871(3) 0.03871(19) Uani 1 1 d .
Cu2 Cu 0.46669(3) 0.40696(3) 0.71447(4) 0.0473(2) Uani 1 1 d .
O1 O 0.80245(18) 0.67513(17) 0.68100(19) 0.0447(10) Uani 1 1 d .
O2 O 0.70282(18) 0.65669(17) 0.7126(2) 0.0469(11) Uani 1 1 d .
O3 O 0.9903(3) 0.6356(3) 0.6572(3) 0.0737(18) Uani 1 1 d .
O4 O 0.9208(2) 0.59205(19) 0.7166(2) 0.0545(12) Uani 1 1 d .
O5 O 0.4610(2) 0.5072(2) 0.6743(3) 0.0672(15) Uani 1 1 d .
O6 O 0.5223(2) 0.48488(18) 0.7054(2) 0.0565(13) Uani 1 1 d .
O7 O 0.3944(5) 0.4323(4) 0.6705(7) 0.166(5) Uani 1 1 d .
N1 N 0.8216(2) 0.77226(19) 0.6282(2) 0.0376(11) Uani 1 1 d .
N2 N 0.7339(2) 0.7675(2) 0.6981(2) 0.0388(11) Uani 1 1 d .
N3 N 0.8115(2) 0.7485(2) 0.7731(2) 0.0471(13) Uani 1 1 d .
N4 N 0.4369(3) 0.4257(3) 0.7831(3) 0.0575(15) Uani 1 1 d .
N5 N 0.5263(2) 0.3899(2) 0.7682(3) 0.0514(14) Uani 1 1 d .
N6 N 0.4934(3) 0.3891(2) 0.6428(3) 0.0577(16) Uani 1 1 d .
C1 C 0.7889(2) 0.8381(2) 0.6074(2) 0.0339(12) Uani 1 1 d .
C2 C 0.8000(2) 0.7967(2) 0.5901(3) 0.0362(13) Uani 1 1 d .
C3 C 0.7866(3) 0.7745(2) 0.5353(3) 0.0397(13) Uani 1 1 d .
H3A H 0.7952 0.7468 0.5240 0.048 Uiso 1 1 calc R
C4 C 0.7619(3) 0.7927(2) 0.4997(3) 0.0420(14) Uani 1 1 d .
H4A H 0.7541 0.7783 0.4631 0.050 Uiso 1 1 calc R
C5 C 0.7473(2) 0.8328(2) 0.5155(3) 0.0373(13) Uani 1 1 d .
C6 C 0.7183(3) 0.8493(3) 0.4780(3) 0.0432(14) Uani 1 1 d .
H6A H 0.7084 0.8330 0.4423 0.052 Uiso 1 1 calc R
C7 C 0.7047(3) 0.8883(3) 0.4937(3) 0.0504(16) Uani 1 1 d .
H7A H 0.6863 0.9001 0.4686 0.060 Uiso 1 1 calc R
C8 C 0.7181(3) 0.9111(3) 0.5474(3) 0.0485(16) Uani 1 1 d .
H8A H 0.7073 0.9372 0.5587 0.058 Uiso 1 1 calc R
C9 C 0.7464(3) 0.8962(2) 0.5839(3) 0.0405(14) Uani 1 1 d .
H9A H 0.7561 0.9132 0.6193 0.049 Uiso 1 1 calc R
C10 C 0.7612(2) 0.8564(2) 0.5696(2) 0.0343(12) Uani 1 1 d .
C11 C 0.8015(2) 0.8600(2) 0.6641(3) 0.0353(12) Uani 1 1 d .
C12 C 0.7708(3) 0.8255(3) 0.7075(3) 0.0408(14) Uani 1 1 d .
C13 C 0.7792(3) 0.8473(3) 0.7623(3) 0.0502(16) Uani 1 1 d .
H13A H 0.7562 0.8241 0.7914 0.060 Uiso 1 1 calc R
C14 C 0.8186(3) 0.8995(3) 0.7737(3) 0.0525(17) Uani 1 1 d .
H14A H 0.8235 0.9127 0.8108 0.063 Uiso 1 1 calc R
C15 C 0.8532(3) 0.9355(3) 0.7316(3) 0.0463(15) Uani 1 1 d .
C16 C 0.8968(3) 0.9910(3) 0.7424(4) 0.0597(19) Uani 1 1 d .
H16A H 0.9022 1.0050 0.7791 0.072 Uiso 1 1 calc R
C17 C 0.9308(3) 1.0243(3) 0.7017(4) 0.062(2) Uani 1 1 d .
H17A H 0.9603 1.0607 0.7101 0.074 Uiso 1 1 calc R
C18 C 0.9222(3) 1.0047(3) 0.6472(3) 0.0542(18) Uani 1 1 d .
H18A H 0.9461 1.0280 0.6187 0.065 Uiso 1 1 calc R
C19 C 0.8795(2) 0.9517(2) 0.6342(3) 0.0426(14) Uani 1 1 d .
H19A H 0.8738 0.9393 0.5969 0.051 Uiso 1 1 calc R
C20 C 0.8440(2) 0.9158(2) 0.6766(3) 0.0360(13) Uani 1 1 d .
C21 C 0.8678(2) 0.7748(2) 0.6150(3) 0.0385(13) Uani 1 1 d .
H21A H 0.8898 0.8006 0.5871 0.046 Uiso 1 1 calc R
C22 C 0.8883(2) 0.7420(2) 0.6393(3) 0.0401(14) Uani 1 1 d .
C23 C 0.8533(2) 0.6915(2) 0.6689(3) 0.0372(13) Uani 1 1 d .
C24 C 0.8766(2) 0.6572(2) 0.6822(3) 0.0385(13) Uani 1 1 d .
H24A H 0.8539 0.6229 0.7007 0.046 Uiso 1 1 calc R
C25 C 0.9294(3) 0.6714(3) 0.6697(3) 0.0411(14) Uani 1 1 d .
C26 C 0.9648(3) 0.7222(3) 0.6414(3) 0.0505(16) Uani 1 1 d .
H26A H 1.0023 0.7324 0.6334 0.061 Uiso 1 1 calc R
C27 C 0.9446(3) 0.7561(3) 0.6260(3) 0.0515(17) Uani 1 1 d .
H27A H 0.9679 0.7894 0.6061 0.062 Uiso 1 1 calc R
C28 C 0.9486(3) 0.6298(3) 0.6808(3) 0.0494(16) Uani 1 1 d .
C29 C 0.6819(3) 0.7491(2) 0.6976(3) 0.0419(14) Uani 1 1 d .
H29A H 0.6695 0.7754 0.7001 0.050 Uiso 1 1 calc R
C30 C 0.6397(2) 0.6904(2) 0.6933(3) 0.0409(14) Uani 1 1 d .
C31 C 0.6527(2) 0.6479(2) 0.7036(3) 0.0406(14) Uani 1 1 d .
C32 C 0.6073(3) 0.5916(3) 0.7032(3) 0.0431(14) Uani 1 1 d .
H32A H 0.6142 0.5621 0.7115 0.052 Uiso 1 1 calc R
C33 C 0.5544(3) 0.5796(3) 0.6913(3) 0.0489(16) Uani 1 1 d .
C34 C 0.5410(3) 0.6226(3) 0.6809(3) 0.0541(18) Uani 1 1 d .
H34A H 0.5042 0.6143 0.6724 0.065 Uiso 1 1 calc R
C35 C 0.5849(3) 0.6771(3) 0.6841(3) 0.0517(17) Uani 1 1 d .
H35A H 0.5772 0.7066 0.6798 0.062 Uiso 1 1 calc R
C36 C 0.5083(3) 0.5190(3) 0.6898(3) 0.0478(16) Uani 1 1 d .
C37 C 0.7792(3) 0.7258(3) 0.8170(3) 0.0528(17) Uani 1 1 d .
H37A H 0.7403 0.7030 0.8110 0.063 Uiso 1 1 calc R
C38 C 0.7978(4) 0.7328(4) 0.8695(4) 0.076(2) Uani 1 1 d .
H38A H 0.7728 0.7165 0.8998 0.091 Uiso 1 1 calc R
C39 C 0.8546(5) 0.7647(5) 0.8776(4) 0.086(3) Uani 1 1 d .
H39A H 0.8701 0.7686 0.9135 0.103 Uiso 1 1 calc R
C40 C 0.8879(4) 0.7902(5) 0.8333(4) 0.089(3) Uani 1 1 d .
H40A H 0.9265 0.8153 0.8385 0.107 Uiso 1 1 calc R
C41 C 0.8665(3) 0.7801(4) 0.7831(3) 0.063(2) Uani 1 1 d .
H41A H 0.8910 0.7959 0.7525 0.076 Uiso 1 1 calc R
C42 C 0.3850(4) 0.3951(5) 0.7991(4) 0.079(3) Uani 1 1 d .
H42A H 0.3604 0.3645 0.7766 0.095 Uiso 1 1 calc R
C43 C 0.3641(7) 0.4052(7) 0.8480(5) 0.115(4) Uani 1 1 d .
H43A H 0.3263 0.3819 0.8586 0.138 Uiso 1 1 calc R
C44 C 0.3998(7) 0.4493(7) 0.8795(4) 0.111(4) Uani 1 1 d .
H44A H 0.3870 0.4573 0.9128 0.133 Uiso 1 1 calc R
C45 C 0.4569(6) 0.4843(5) 0.8626(4) 0.085(3) Uani 1 1 d .
H45A H 0.4828 0.5158 0.8833 0.102 Uiso 1 1 calc R
C46 C 0.4705(4) 0.4687(4) 0.8155(4) 0.071(2) Uani 1 1 d .
H46A H 0.5081 0.4906 0.8038 0.085 Uiso 1 1 calc R
C47 C 0.5051(4) 0.3417(3) 0.7944(4) 0.067(2) Uani 1 1 d .
H47A H 0.4659 0.3175 0.7932 0.081 Uiso 1 1 calc R
C48 C 0.5362(4) 0.3249(4) 0.8227(4) 0.076(3) Uani 1 1 d .
H48A H 0.5192 0.2888 0.8389 0.091 Uiso 1 1 calc R
C49 C 0.5926(4) 0.3603(4) 0.8280(3) 0.063(2) Uani 1 1 d .
H49A H 0.6151 0.3495 0.8482 0.075 Uiso 1 1 calc R
C50 C 0.6156(3) 0.4117(4) 0.8032(4) 0.067(2) Uani 1 1 d .
H50A H 0.6544 0.4375 0.8062 0.080 Uiso 1 1 calc R
C51 C 0.5809(3) 0.4248(3) 0.7738(4) 0.063(2) Uani 1 1 d .
H51A H 0.5968 0.4604 0.7568 0.076 Uiso 1 1 calc R
C52 C 0.5043(4) 0.3466(4) 0.6412(4) 0.074(2) Uani 1 1 d .
H52A H 0.5000 0.3261 0.6742 0.088 Uiso 1 1 calc R
C53 C 0.5214(6) 0.3320(5) 0.5938(5) 0.101(4) Uani 1 1 d .
H53A H 0.5281 0.3016 0.5935 0.121 Uiso 1 1 calc R
C54 C 0.5286(5) 0.3634(5) 0.5458(5) 0.092(3) Uani 1 1 d .
H54A H 0.5411 0.3551 0.5125 0.111 Uiso 1 1 calc R
C55 C 0.5171(4) 0.4068(4) 0.5475(4) 0.072(2) Uani 1 1 d .
H55A H 0.5206 0.4278 0.5151 0.086 Uiso 1 1 calc R
C56 C 0.5008(4) 0.4186(3) 0.5961(3) 0.063(2) Uani 1 1 d .
H56A H 0.4944 0.4492 0.5973 0.075 Uiso 1 1 calc R
N7 N 0.7051(5) 0.4499(5) 0.6921(5) 0.103(3) Uani 1 1 d .
N8 N 0.7083(5) 0.6306(4) 0.5294(5) 0.106(3) Uani 1 1 d .
N9 N 0.4438(4) 0.4671(4) 0.5107(3) 0.079(2) Uani 1 1 d .
N10 N 0.2198(4) 0.4203(4) 0.6940(5) 0.096(3) Uani 1 1 d .
C57 C 0.7302(5) 0.5060(5) 0.7040(5) 0.089(3) Uani 1 1 d .
C58 C 0.7156(5) 0.5394(5) 0.6780(5) 0.092(3) Uani 1 1 d .
C59 C 0.6791(7) 0.5198(7) 0.6380(8) 0.128(5) Uani 1 1 d .
C60 C 0.6516(7) 0.4586(7) 0.6230(9) 0.158(7) Uani 1 1 d .
C61 C 0.6666(6) 0.4270(5) 0.6536(7) 0.109(4) Uani 1 1 d .
C62 C 0.6753(4) 0.6396(4) 0.5599(4) 0.077(3) Uani 1 1 d .
C63 C 0.6199(5) 0.6098(4) 0.5594(4) 0.081(3) Uani 1 1 d .
C64 C 0.5920(5) 0.5622(4) 0.5243(5) 0.089(3) Uani 1 1 d .
C65 C 0.6307(6) 0.5548(5) 0.4892(5) 0.112(5) Uani 1 1 d .
C66 C 0.6860(6) 0.5874(5) 0.4915(6) 0.118(5) Uani 1 1 d .
C67 C 0.3978(6) 0.4546(8) 0.5421(5) 0.118(5) Uani 1 1 d .
C68 C 0.3445(5) 0.4342(7) 0.5180(6) 0.117(4) Uani 1 1 d .
C69 C 0.3382(5) 0.4257(5) 0.4618(5) 0.094(3) Uani 1 1 d .
C70 C 0.3845(4) 0.4359(4) 0.4321(4) 0.081(3) Uani 1 1 d .
C71 C 0.4364(4) 0.4586(4) 0.4585(5) 0.077(2) Uani 1 1 d .
C72 C 0.2353(9) 0.3904(8) 0.6633(7) 0.144(7) Uani 1 1 d .
C73 C 0.2853(7) 0.4011(7) 0.6631(7) 0.126(5) Uani 1 1 d .
C74 C 0.3253(4) 0.4409(6) 0.6907(5) 0.092(3) Uani 1 1 d .
C75 C 0.3178(10) 0.4795(10) 0.7227(6) 0.192(10) Uani 1 1 d .
C76 C 0.2505(6) 0.4634(8) 0.7188(5) 0.129(6) Uani 1 1 d .

loop_
_atom_site_aniso_label
_atom_site_aniso_U_11
_atom_site_aniso_U_22
_atom_site_aniso_U_33
_atom_site_aniso_U_23
_atom_site_aniso_U_13
_atom_site_aniso_U_12
Cu1 0.0336(4) 0.0273(3) 0.0553(4) 0.0074(3) 0.0070(3) 0.0153(3)
Cu2 0.0374(4) 0.0320(4) 0.0637(5) 0.0017(4) -0.0037(4) 0.0106(3)
O1 0.035(2) 0.034(2) 0.066(3) 0.014(2) 0.011(2) 0.0179(18)
O2 0.035(2) 0.031(2) 0.075(3) 0.009(2) -0.002(2) 0.0165(19)
O3 0.069(4) 0.086(4) 0.095(4) 0.041(3) 0.039(3) 0.061(3)
O4 0.061(3) 0.041(3) 0.072(3) 0.014(2) 0.017(3) 0.034(2)
O5 0.037(3) 0.045(3) 0.103(4) 0.002(3) -0.009(3) 0.007(2)
O6 0.042(3) 0.027(2) 0.092(4) 0.002(2) 0.006(3) 0.012(2)
O7 0.120(8) 0.080(6) 0.268(15) 0.019(7) -0.013(9) 0.028(6)
N1 0.037(3) 0.027(2) 0.051(3) 0.003(2) -0.002(2) 0.018(2)
N2 0.038(3) 0.031(3) 0.046(3) 0.001(2) 0.000(2) 0.015(2)
N3 0.047(3) 0.038(3) 0.055(3) 0.004(2) 0.003(3) 0.020(3)
N4 0.049(4) 0.057(4) 0.070(4) -0.005(3) -0.012(3) 0.029(3)
N5 0.035(3) 0.043(3) 0.068(4) 0.001(3) -0.010(3) 0.014(2)
N6 0.060(4) 0.037(3) 0.073(4) 0.010(3) -0.006(3) 0.022(3)
C1 0.032(3) 0.023(3) 0.042(3) 0.006(2) 0.002(2) 0.010(2)
C2 0.035(3) 0.026(3) 0.046(3) 0.007(2) 0.002(2) 0.014(2)
C3 0.041(3) 0.027(3) 0.048(3) -0.002(2) 0.002(3) 0.015(3)
C4 0.042(3) 0.031(3) 0.048(4) -0.003(3) 0.000(3) 0.014(3)
C5 0.034(3) 0.029(3) 0.043(3) 0.002(2) -0.003(2) 0.011(2)
C6 0.042(3) 0.035(3) 0.044(4) -0.001(3) -0.007(3) 0.013(3)
C7 0.047(4) 0.043(3) 0.063(4) 0.004(3) -0.015(3) 0.024(3)
C8 0.053(4) 0.039(3) 0.060(4) -0.002(3) -0.008(3) 0.028(3)
C9 0.040(3) 0.028(3) 0.050(4) -0.001(2) -0.005(3) 0.015(3)
C10 0.027(3) 0.020(2) 0.047(3) -0.001(2) -0.003(2) 0.006(2)
C11 0.033(3) 0.030(3) 0.045(3) -0.002(2) -0.001(2) 0.018(2)
C12 0.040(3) 0.034(3) 0.051(4) -0.001(3) -0.001(3) 0.020(3)
C13 0.058(4) 0.045(4) 0.053(4) 0.005(3) 0.008(3) 0.030(3)
C14 0.068(5) 0.040(4) 0.051(4) -0.002(3) 0.002(3) 0.028(3)
C15 0.045(4) 0.038(3) 0.060(4) -0.013(3) -0.006(3) 0.024(3)
C16 0.052(4) 0.050(4) 0.073(5) -0.021(4) -0.011(4) 0.022(4)
C17 0.047(4) 0.044(4) 0.085(6) -0.008(4) -0.009(4) 0.016(3)
C18 0.036(3) 0.037(3) 0.079(5) 0.006(3) 0.001(3) 0.011(3)
C19 0.034(3) 0.031(3) 0.060(4) 0.007(3) 0.002(3) 0.015(3)
C20 0.033(3) 0.025(3) 0.054(4) 0.001(2) -0.004(3) 0.017(2)
C21 0.037(3) 0.031(3) 0.045(3) 0.006(2) 0.006(3) 0.015(2)
C22 0.036(3) 0.031(3) 0.055(4) 0.011(3) 0.006(3) 0.018(3)
C23 0.039(3) 0.026(3) 0.047(4) 0.005(2) 0.004(3) 0.017(2)
C24 0.037(3) 0.024(3) 0.052(4) 0.006(2) 0.007(3) 0.013(2)
C25 0.042(3) 0.038(3) 0.048(4) 0.002(3) 0.007(3) 0.023(3)
C26 0.041(3) 0.052(4) 0.065(4) 0.021(3) 0.013(3) 0.028(3)
C27 0.041(3) 0.049(4) 0.069(5) 0.018(3) 0.014(3) 0.026(3)
C28 0.044(4) 0.053(4) 0.062(4) 0.009(3) 0.005(3) 0.032(3)
C29 0.047(4) 0.028(3) 0.052(4) 0.004(3) 0.009(3) 0.020(3)
C30 0.033(3) 0.023(3) 0.061(4) 0.007(3) 0.008(3) 0.010(2)
C31 0.031(3) 0.033(3) 0.060(4) 0.009(3) 0.004(3) 0.017(3)
C32 0.039(3) 0.031(3) 0.060(4) 0.007(3) 0.010(3) 0.019(3)
C33 0.034(3) 0.031(3) 0.075(5) 0.005(3) 0.002(3) 0.011(3)
C34 0.039(4) 0.042(4) 0.085(5) 0.005(3) -0.001(3) 0.023(3)
C35 0.042(4) 0.026(3) 0.087(5) 0.006(3) 0.005(3) 0.017(3)
C36 0.037(4) 0.032(3) 0.063(4) 0.003(3) 0.006(3) 0.009(3)
C37 0.053(4) 0.044(4) 0.060(5) 0.005(3) 0.008(3) 0.023(3)
C38 0.087(7) 0.069(5) 0.057(5) 0.006(4) 0.010(4) 0.029(5)
C39 0.084(7) 0.100(7) 0.061(6) -0.006(5) -0.012(5) 0.036(6)
C40 0.059(5) 0.115(9) 0.072(6) -0.019(6) -0.013(5) 0.027(5)
C41 0.050(4) 0.064(5) 0.057(5) 0.000(4) 0.005(3) 0.014(4)
C42 0.060(5) 0.099(7) 0.076(6) -0.004(5) 0.008(4) 0.038(5)
C43 0.142(12) 0.145(12) 0.088(8) 0.000(8) 0.004(8) 0.093(11)
C44 0.171(14) 0.161(13) 0.049(6) -0.014(7) -0.016(7) 0.120(12)
C45 0.120(9) 0.110(8) 0.057(5) -0.004(5) -0.005(5) 0.081(8)
C46 0.089(6) 0.068(5) 0.068(6) 0.003(4) -0.003(5) 0.048(5)
C47 0.058(5) 0.049(4) 0.082(6) 0.013(4) -0.011(4) 0.017(4)
C48 0.072(6) 0.059(5) 0.080(6) 0.021(4) -0.020(5) 0.021(4)
C49 0.066(5) 0.065(5) 0.070(5) 0.004(4) -0.005(4) 0.043(4)
C50 0.041(4) 0.069(5) 0.083(6) -0.006(4) -0.012(4) 0.023(4)
C51 0.049(4) 0.043(4) 0.094(6) 0.004(4) -0.008(4) 0.020(3)
C52 0.094(7) 0.065(5) 0.078(6) 0.000(4) -0.001(5) 0.051(5)
C53 0.130(10) 0.103(8) 0.101(8) -0.024(7) -0.017(7) 0.083(8)
C54 0.100(8) 0.112(9) 0.072(7) -0.009(6) 0.010(6) 0.059(7)
C55 0.083(6) 0.077(6) 0.063(5) 0.005(4) 0.000(4) 0.047(5)
C56 0.070(5) 0.058(5) 0.069(5) 0.000(4) -0.004(4) 0.038(4)
N7 0.102(7) 0.096(7) 0.132(8) 0.002(6) 0.011(6) 0.066(6)
N8 0.105(7) 0.082(6) 0.117(8) -0.006(5) 0.011(6) 0.037(6)
N9 0.082(5) 0.095(6) 0.073(5) 0.001(4) -0.015(4) 0.053(5)
N10 0.081(6) 0.102(7) 0.127(8) -0.018(6) -0.015(5) 0.062(6)
C57 0.086(7) 0.079(7) 0.101(8) 0.002(6) 0.015(6) 0.040(6)
C58 0.082(7) 0.080(7) 0.096(8) 0.017(6) -0.015(6) 0.028(6)
C59 0.125(12) 0.116(11) 0.172(15) 0.019(10) 0.014(10) 0.082(10)
C60 0.131(13) 0.092(10) 0.226(19) -0.025(11) -0.088(14) 0.037(9)
C61 0.090(8) 0.088(8) 0.154(12) -0.043(8) -0.033(8) 0.047(7)
C62 0.070(6) 0.060(5) 0.089(7) -0.004(5) 0.020(5) 0.023(5)
C63 0.097(7) 0.056(5) 0.084(6) 0.022(5) 0.009(5) 0.034(5)
C64 0.102(8) 0.066(6) 0.086(7) 0.014(5) -0.010(6) 0.032(6)
C65 0.143(11) 0.069(6) 0.067(6) -0.022(5) 0.001(7) 0.011(7)
C66 0.105(9) 0.074(7) 0.120(10) -0.022(7) 0.022(7) 0.002(7)
C67 0.119(10) 0.207(15) 0.073(7) -0.008(8) -0.006(7) 0.116(11)
C68 0.077(7) 0.165(13) 0.099(9) 0.013(8) 0.014(6) 0.053(8)
C69 0.075(7) 0.115(9) 0.088(8) -0.010(6) -0.004(5) 0.044(6)
C70 0.059(5) 0.076(6) 0.085(7) -0.007(5) -0.003(5) 0.017(5)
C71 0.067(6) 0.061(5) 0.097(7) 0.005(5) -0.005(5) 0.028(4)
C72 0.194(18) 0.166(15) 0.135(12) 0.068(11) 0.090(12) 0.137(15)
C73 0.101(10) 0.146(13) 0.127(11) 0.029(10) -0.009(9) 0.059(10)
C74 0.056(5) 0.116(9) 0.091(8) -0.003(7) 0.002(5) 0.034(6)
C75 0.20(2) 0.23(2) 0.072(9) -0.032(11) -0.051(11) 0.053(17)
C76 0.096(9) 0.174(15) 0.094(8) -0.052(9) 0.016(7) 0.050(10)

loop_
_atom_type_symbol
_atom_type_description
_atom_type_scat_dispersion_real
_atom_type_scat_dispersion_imag
_atom_type_scat_source
C C 0.0033 0.0016 'International Tables Vol C Tables 4.2.6.8 and 6.1.1.4'
H H 0.0000 0.0000 'International Tables Vol C Tables 4.2.6.8 and 6.1.1.4'
N N 0.0061 0.0033 'International Tables Vol C Tables 4.2.6.8 and 6.1.1.4'
O O 0.0106 0.0060 'International Tables Vol C Tables 4.2.6.8 and 6.1.1.4'
Cu Cu 0.3201 1.2651 'International Tables Vol C Tables 4.2.6.8 and 6.1.1.4'

loop_
_geom_angle_atom_site_label_1
_geom_angle_atom_site_label_2
_geom_angle_atom_site_label_3
_geom_angle
_geom_angle_site_symmetry_1
_geom_angle_site_symmetry_3
O1 Cu1 O2 87.30(18) . .
O1 Cu1 N2 177.3(2) . .
O2 Cu1 N2 90.0(2) . .
O1 Cu1 N1 89.49(18) . .
O2 Cu1 N1 151.3(2) . .
N2 Cu1 N1 93.0(2) . .
O1 Cu1 N3 88.7(2) . .
O2 Cu1 N3 97.4(2) . .
N2 Cu1 N3 91.5(2) . .
N1 Cu1 N3 111.0(2) . .
O6 Cu2 O4 174.5(2) . 2_655
O6 Cu2 N4 90.3(2) . .
O4 Cu2 N4 92.5(3) 2_655 .
O6 Cu2 N6 89.5(2) . .
O4 Cu2 N6 87.4(2) 2_655 .
N4 Cu2 N6 176.5(2) . .
O6 Cu2 N5 92.3(2) . .
O4 Cu2 N5 92.4(2) 2_655 .
N4 Cu2 N5 90.9(2) . .
N6 Cu2 N5 92.6(2) . .
C23 O1 Cu1 125.8(4) . .
C31 O2 Cu1 124.6(4) . .
C28 O4 Cu2 111.0(4) . 3_665
C36 O6 Cu2 120.2(4) . .
C21 N1 C2 116.9(5) . .
C21 N1 Cu1 123.6(4) . .
C2 N1 Cu1 118.0(4) . .
C29 N2 C12 119.2(5) . .
C29 N2 Cu1 125.5(4) . .
C12 N2 Cu1 115.3(4) . .
C37 N3 C41 116.1(7) . .
C37 N3 Cu1 117.0(5) . .
C41 N3 Cu1 126.4(5) . .
C42 N4 C46 116.9(8) . .
C42 N4 Cu2 122.0(6) . .
C46 N4 Cu2 121.0(6) . .
C47 N5 C51 117.0(7) . .
C47 N5 Cu2 118.0(5) . .
C51 N5 Cu2 124.9(5) . .
C56 N6 C52 118.1(7) . .
C56 N6 Cu2 121.9(5) . .
C52 N6 Cu2 120.0(6) . .
C2 C1 C10 118.6(5) . .
C2 C1 C11 121.1(5) . .
C10 C1 C11 120.2(5) . .
C1 C2 C3 121.0(5) . .
C1 C2 N1 120.8(5) . .
C3 C2 N1 118.1(5) . .
C4 C3 C2 120.2(6) . .
C3 C4 C5 121.5(6) . .
C4 C5 C10 119.4(5) . .
C4 C5 C6 120.6(6) . .
C10 C5 C6 120.0(6) . .
C7 C6 C5 120.0(6) . .
C6 C7 C8 119.7(6) . .
C9 C8 C7 121.2(6) . .
C8 C9 C10 121.0(6) . .
C9 C10 C5 118.1(5) . .
C9 C10 C1 122.6(5) . .
C5 C10 C1 119.2(5) . .
C12 C11 C20 118.3(6) . .
C12 C11 C1 118.9(5) . .
C20 C11 C1 122.8(5) . .
C11 C12 C13 119.8(6) . .
C11 C12 N2 120.3(6) . .
C13 C12 N2 119.8(6) . .
C14 C13 C12 121.5(7) . .
C13 C14 C15 120.9(7) . .
C20 C15 C14 118.6(6) . .
C20 C15 C16 118.9(7) . .
C14 C15 C16 122.5(7) . .
C17 C16 C15 121.7(7) . .
C16 C17 C18 119.6(7) . .
C19 C18 C17 121.0(7) . .
C18 C19 C20 120.2(7) . .
C15 C20 C19 118.6(6) . .
C15 C20 C11 120.7(6) . .
C19 C20 C11 120.7(6) . .
N1 C21 C22 124.6(5) . .
C21 C22 C23 122.6(5) . .
C21 C22 C27 117.3(5) . .
C23 C22 C27 119.4(5) . .
O1 C23 C24 119.8(5) . .
O1 C23 C22 123.3(5) . .
C24 C23 C22 116.7(5) . .
C25 C24 C23 122.9(5) . .
C24 C25 C26 120.6(6) . .
C24 C25 C28 118.8(6) . .
C26 C25 C28 120.3(6) . .
C27 C26 C25 119.6(6) . .
C26 C27 C22 120.8(6) . .
O3 C28 O4 124.6(6) . .
O3 C28 C25 119.0(6) . .
O4 C28 C25 116.4(6) . .
N2 C29 C30 124.6(6) . .
C35 C30 C31 120.5(5) . .
C35 C30 C29 117.9(5) . .
C31 C30 C29 121.4(5) . .
O2 C31 C30 124.4(5) . .
O2 C31 C32 118.5(5) . .
C30 C31 C32 117.1(5) . .
C33 C32 C31 121.2(6) . .
C32 C33 C34 121.8(6) . .
C32 C33 C36 118.9(6) . .
C34 C33 C36 119.3(6) . .
C35 C34 C33 116.3(6) . .
C34 C35 C30 123.0(6) . .
O5 C36 O6 125.5(6) . .
O5 C36 C33 119.5(6) . .
O6 C36 C33 115.0(6) . .
N3 C37 C38 124.6(8) . .
C37 C38 C39 117.1(8) . .
C40 C39 C38 118.8(9) . .
C41 C40 C39 119.9(9) . .
C40 C41 N3 123.1(8) . .
N4 C42 C43 123.3(11) . .
C44 C43 C42 117.6(14) . .
C43 C44 C45 120.5(12) . .
C46 C45 C44 114.6(11) . .
C45 C46 N4 127.1(11) . .
N5 C47 C48 123.5(8) . .
C47 C48 C49 119.6(8) . .
C50 C49 C48 118.3(7) . .
C49 C50 C51 118.2(7) . .
N5 C51 C50 123.2(7) . .
N6 C52 C53 122.5(9) . .
C52 C53 C54 118.0(10) . .
C55 C54 C53 119.4(9) . .
C56 C55 C54 118.7(8) . .
N6 C56 C55 123.2(8) . .
C61 N7 C57 121.3(11) . .
C62 N8 C66 119.5(11) . .
C71 N9 C67 117.2(9) . .
C76 N10 C72 126.6(14) . .
C58 C57 N7 121.8(12) . .
C59 C58 C57 119.9(13) . .
C58 C59 C60 119.7(13) . .
C61 C60 C59 116.3(13) . .
N7 C61 C60 120.8(12) . .
N8 C62 C63 125.7(10) . .
C62 C63 C64 120.2(10) . .
C63 C64 C65 112.2(10) . .
C66 C65 C64 123.7(10) . .
C65 C66 N8 118.6(12) . .
N9 C67 C68 121.7(11) . .
C69 C68 C67 119.5(11) . .
C70 C69 C68 117.3(10) . .
C69 C70 C71 119.9(10) . .
N9 C71 C70 124.3(10) . .
C73 C72 N10 121(2) . .
C72 C73 C74 124.7(19) . .
C73 C74 C75 122.8(14) . .
C74 C75 C76 109.1(13) . .
N10 C76 C75 115.1(14) . .

loop_
_geom_bond_atom_site_label_1
_geom_bond_atom_site_label_2
_geom_bond_distance
_geom_bond_site_symmetry_2
Cu1 O1 1.918(4) .
Cu1 O2 1.930(4) .
Cu1 N2 1.982(5) .
Cu1 N1 2.029(5) .
Cu1 N3 2.272(6) .
Cu2 O6 1.938(5) .
Cu2 O4 1.956(5) 2_655
Cu2 N4 2.033(7) .
Cu2 N6 2.039(7) .
Cu2 N5 2.329(6) .
O1 C23 1.279(7) .
O2 C31 1.304(7) .
O3 C28 1.223(8) .
O4 C28 1.278(8) .
O4 Cu2 1.956(4) 3_665
O5 C36 1.239(9) .
O6 C36 1.245(9) .
N1 C21 1.287(8) .
N1 C2 1.438(8) .
N2 C29 1.265(8) .
N2 C12 1.427(8) .
N3 C37 1.328(9) .
N3 C41 1.345(10) .
N4 C42 1.310(11) .
N4 C46 1.338(11) .
N5 C47 1.321(10) .
N5 C51 1.335(9) .
N6 C56 1.348(10) .
N6 C52 1.355(10) .
C1 C2 1.391(8) .
C1 C10 1.441(8) .
C1 C11 1.470(9) .
C2 C3 1.431(9) .
C3 C4 1.346(9) .
C4 C5 1.412(9) .
C5 C10 1.426(9) .
C5 C6 1.429(9) .
C6 C7 1.365(10) .
C7 C8 1.410(10) .
C8 C9 1.373(9) .
C9 C10 1.397(8) .
C11 C12 1.387(9) .
C11 C20 1.430(8) .
C12 C13 1.427(10) .
C13 C14 1.336(10) .
C14 C15 1.413(10) .
C15 C20 1.410(9) .
C15 C16 1.427(10) .
C16 C17 1.356(12) .
C17 C18 1.400(12) .
C18 C19 1.384(9) .
C19 C20 1.426(9) .
C21 C22 1.420(8) .
C22 C23 1.433(8) .
C22 C27 1.442(9) .
C23 C24 1.428(8) .
C24 C25 1.345(9) .
C25 C26 1.424(9) .
C25 C28 1.517(9) .
C26 C27 1.364(9) .
C29 C30 1.457(8) .
C30 C35 1.389(9) .
C30 C31 1.413(8) .
C31 C32 1.434(9) .
C32 C33 1.361(9) .
C33 C34 1.438(9) .
C33 C36 1.519(9) .
C34 C35 1.388(10) .
C37 C38 1.347(12) .
C38 C39 1.380(14) .
C39 C40 1.358(15) .
C40 C41 1.319(13) .
C42 C43 1.404(16) .
C43 C44 1.36(2) .
C44 C45 1.440(19) .
C45 C46 1.336(13) .
C47 C48 1.354(12) .
C48 C49 1.373(12) .
C49 C50 1.372(12) .
C50 C51 1.382(11) .
C52 C53 1.377(15) .
C53 C54 1.403(17) .
C54 C55 1.390(14) .
C55 C56 1.357(12) .
N7 C61 1.315(16) .
N7 C57 1.378(15) .
N8 C62 1.292(14) .
N8 C66 1.384(15) .
N9 C71 1.282(13) .
N9 C67 1.371(15) .
N10 C76 1.220(16) .
N10 C72 1.334(17) .
C57 C58 1.338(16) .
C58 C59 1.305(19) .
C59 C60 1.51(2) .
C60 C61 1.36(2) .
C62 C63 1.331(14) .
C63 C64 1.428(15) .
C64 C65 1.463(19) .
C65 C66 1.334(19) .
C67 C68 1.416(18) .
C68 C69 1.376(17) .
C69 C70 1.369(15) .
C70 C71 1.404(14) .
C72 C73 1.26(2) .
C73 C74 1.290(19) .
C74 C75 1.42(3) .
C75 C76 1.69(3) .
